data_4064851
loop_
_publ_author_name
'Behrle, Andrew C.'
'Schmidt, Joseph A. R.'

_publ_section_title
;
 Synthesis and Reactivity of Homoleptic
 \a-MetalatedN,N-Dimethylbenzylamine Rare-Earth-Metal Complexes
;
_journal_issue 15
_journal_name_full Organometallics
_journal_page_first 3915
_journal_paper_doi 10.1021/om200363z
_journal_volume 30
_journal_year 2011
_chemical_formula_moiety 'C27 H36 N3 Y'
_chemical_formula_sum 'C27 H36 N3 Y'
_chemical_formula_weight 491.50
_chemical_name_systematic
; 
 ? 
;
_space_group_IT_number 14
_symmetry_cell_setting monoclinic
_symmetry_Int_Tables_number 14
_symmetry_space_group_name_Hall '-P 2yn'
_symmetry_space_group_name_H-M 'P 1 21/n 1'
_atom_sites_solution_hydrogens geom
_atom_sites_solution_primary direct
_atom_sites_solution_secondary difmap
_audit_creation_method SHELXL-97
_cell_angle_alpha 90.00
_cell_angle_beta 97.07(3)
_cell_angle_gamma 90.00
_cell_formula_units_Z 4
_cell_length_a 15.004(3)
_cell_length_b 10.626(2)
_cell_length_c 15.155(3)
_cell_measurement_reflns_used 5061
_cell_measurement_temperature 140(2)
_cell_measurement_theta_max 28.28
_cell_measurement_theta_min 2.35
_cell_volume 2397.8(8)
_computing_cell_refinement 'Bruker SAINT v6.22'
_computing_data_collection 'Bruker SMART v5.625'
_computing_data_reduction 'Bruker SAINT v6.22'
_computing_molecular_graphics 'Bruker SHELXTL'
_computing_publication_material 'Bruker SHELXTL'
_computing_structure_refinement 'SHELXL-97 (Sheldrick, 1997)'
_computing_structure_solution 'SHELXS-97 (Sheldrick, 1990)'
_diffrn_ambient_temperature 140(2)
_diffrn_measured_fraction_theta_full 0.965
_diffrn_measured_fraction_theta_max 0.965
_diffrn_measurement_device_type 'SMART CCD'
_diffrn_measurement_method \w-scan
_diffrn_radiation_monochromator graphite
_diffrn_radiation_source 'fine-focus sealed tube'
_diffrn_radiation_type MoK\a
_diffrn_radiation_wavelength 0.71073
_diffrn_reflns_av_R_equivalents 0.0566
_diffrn_reflns_av_sigmaI/netI 0.0503
_diffrn_reflns_limit_h_max 19
_diffrn_reflns_limit_h_min -19
_diffrn_reflns_limit_k_max 13
_diffrn_reflns_limit_k_min -14
_diffrn_reflns_limit_l_max 19
_diffrn_reflns_limit_l_min -20
_diffrn_reflns_number 21038
_diffrn_reflns_theta_full 28.39
_diffrn_reflns_theta_max 28.39
_diffrn_reflns_theta_min 1.80
_exptl_absorpt_coefficient_mu 2.451
_exptl_absorpt_correction_T_max 1.000
_exptl_absorpt_correction_T_min 0.769
_exptl_absorpt_correction_type empirical
_exptl_absorpt_process_details SADABS
_exptl_crystal_colour yellow
_exptl_crystal_density_diffrn 1.361
_exptl_crystal_density_method 'not measured'
_exptl_crystal_description block
_exptl_crystal_F_000 1032
_exptl_crystal_size_max 0.40
_exptl_crystal_size_mid 0.40
_exptl_crystal_size_min 0.40
_refine_diff_density_max 0.935
_refine_diff_density_min -1.565
_refine_diff_density_rms 0.189
_refine_ls_extinction_method none
_refine_ls_goodness_of_fit_ref 1.124
_refine_ls_hydrogen_treatment constr
_refine_ls_matrix_type full
_refine_ls_number_parameters 280
_refine_ls_number_reflns 5803
_refine_ls_number_restraints 0
_refine_ls_restrained_S_all 1.124
_refine_ls_R_factor_all 0.0712
_refine_ls_R_factor_gt 0.0593
_refine_ls_shift/su_max 0.000
_refine_ls_shift/su_mean 0.000
_refine_ls_structure_factor_coef Fsqd
_refine_ls_weighting_details 'calc w=1/[\s^2^(Fo^2^)+(0.0661P)^2^+7.9495P] where P=(Fo^2^+2Fc^2^)/3'
_refine_ls_weighting_scheme calc
_refine_ls_wR_factor_gt 0.1429
_refine_ls_wR_factor_ref 0.1510
_reflns_number_gt 4855
_reflns_number_total 5803
_reflns_threshold_expression >2sigma(I)
_cod_data_source_file om200363z_si_003.cif
_cod_data_source_block alpha_Y(DMBA)3_(7)
_cod_original_cell_volume 2397.9(8)
_cod_original_sg_symbol_H-M P2(1)/n
_cod_database_code 4064851

loop_
_symmetry_equiv_pos_as_xyz
'x, y, z'
'-x+1/2, y+1/2, -z+1/2'
'-x, -y, -z'
'x-1/2, -y-1/2, z-1/2'

loop_
_atom_site_label
_atom_site_type_symbol
_atom_site_fract_x
_atom_site_fract_y
_atom_site_fract_z
_atom_site_U_iso_or_equiv
_atom_site_adp_type
_atom_site_occupancy
_atom_site_symmetry_multiplicity
_atom_site_calc_flag
_atom_site_refinement_flags
Y1 Y 0.52069(2) 0.27949(3) 0.76403(2) 0.01091(11) Uani 1 1 d .
N2 N 0.4304(2) 0.4728(3) 0.7194(2) 0.0175(6) Uani 1 1 d .
N1 N 0.6607(2) 0.3472(3) 0.7120(2) 0.0205(7) Uani 1 1 d .
N3 N 0.4523(2) 0.0705(3) 0.7776(2) 0.0150(6) Uani 1 1 d .
C10 C 0.3680(3) 0.3876(4) 0.7563(2) 0.0168(7) Uani 1 1 d .
H10A H 0.3176 0.3529 0.7164 0.020 Uiso 1 1 calc R
C11 C 0.3773(2) 0.3534(3) 0.8468(2) 0.0150(7) Uani 1 1 d .
C12 C 0.4570(2) 0.3672(3) 0.9082(2) 0.0150(7) Uani 1 1 d .
H12A H 0.5055 0.4117 0.8914 0.018 Uiso 1 1 calc R
C13 C 0.4629(2) 0.3146(4) 0.9938(2) 0.0178(7) Uani 1 1 d .
H13A H 0.5157 0.3244 1.0322 0.021 Uiso 1 1 calc R
C14 C 0.3932(3) 0.2494(4) 1.0222(3) 0.0204(8) Uani 1 1 d .
H14A H 0.3984 0.2143 1.0788 0.024 Uiso 1 1 calc R
C15 C 0.3133(3) 0.2369(4) 0.9634(3) 0.0215(8) Uani 1 1 d .
H15A H 0.2645 0.1952 0.9824 0.026 Uiso 1 1 calc R
C16 C 0.3059(2) 0.2850(4) 0.8790(3) 0.0188(7) Uani 1 1 d .
H16A H 0.2528 0.2728 0.8414 0.023 Uiso 1 1 calc R
C17 C 0.3955(3) 0.4979(4) 0.6255(3) 0.0240(8) Uani 1 1 d .
H17A H 0.3628 0.5758 0.6215 0.036 Uiso 1 1 calc R
H17B H 0.3564 0.4307 0.6032 0.036 Uiso 1 1 calc R
H17C H 0.4448 0.5036 0.5908 0.036 Uiso 1 1 calc R
C18 C 0.4431(3) 0.5959(4) 0.7641(3) 0.0266(9) Uani 1 1 d .
H18A H 0.4009 0.6553 0.7353 0.040 Uiso 1 1 calc R
H18B H 0.5032 0.6252 0.7607 0.040 Uiso 1 1 calc R
H18C H 0.4337 0.5874 0.8253 0.040 Uiso 1 1 calc R
C1 C 0.6577(3) 0.4153(4) 0.7953(2) 0.0177(7) Uani 1 1 d .
H1A H 0.6519 0.5072 0.7951 0.021 Uiso 1 1 calc R
C2 C 0.6771(2) 0.3497(4) 0.8763(2) 0.0176(7) Uani 1 1 d .
C3 C 0.6762(3) 0.2160(4) 0.8842(3) 0.0202(8) Uani 1 1 d .
H3A H 0.6693 0.1667 0.8331 0.024 Uiso 1 1 calc R
C4 C 0.6855(3) 0.1577(4) 0.9677(3) 0.0253(9) Uani 1 1 d .
H4A H 0.6836 0.0703 0.9711 0.030 Uiso 1 1 calc R
C5 C 0.6972(3) 0.2272(5) 1.0449(3) 0.0301(10) Uani 1 1 d .
H5A H 0.7035 0.1877 1.1001 0.036 Uiso 1 1 calc R
C6 C 0.6995(3) 0.3584(5) 1.0386(3) 0.0272(9) Uani 1 1 d .
H6A H 0.7080 0.4063 1.0903 0.033 Uiso 1 1 calc R
C7 C 0.6895(2) 0.4180(4) 0.9580(3) 0.0219(8) Uani 1 1 d .
H7A H 0.6907 0.5055 0.9564 0.026 Uiso 1 1 calc R
C8 C 0.6366(3) 0.4306(5) 0.6351(3) 0.0296(10) Uani 1 1 d .
H8A H 0.6902 0.4591 0.6128 0.044 Uiso 1 1 calc R
H8B H 0.6037 0.5017 0.6531 0.044 Uiso 1 1 calc R
H8C H 0.6000 0.3852 0.5893 0.044 Uiso 1 1 calc R
C9 C 0.7481(3) 0.2891(5) 0.7013(3) 0.0296(10) Uani 1 1 d .
H9A H 0.7861 0.3502 0.6779 0.044 Uiso 1 1 calc R
H9B H 0.7390 0.2193 0.6610 0.044 Uiso 1 1 calc R
H9C H 0.7762 0.2601 0.7580 0.044 Uiso 1 1 calc R
C19 C 0.5286(2) 0.0517(4) 0.7279(2) 0.0154(7) Uani 1 1 d .
H19A H 0.5801 0.0014 0.7537 0.018 Uiso 1 1 calc R
C20 C 0.5246(2) 0.0966(3) 0.6395(2) 0.0166(7) Uani 1 1 d .
C21 C 0.4601(3) 0.1839(4) 0.6000(2) 0.0176(7) Uani 1 1 d .
H21A H 0.4146 0.2113 0.6318 0.021 Uiso 1 1 calc R
C22 C 0.4638(3) 0.2297(4) 0.5130(3) 0.0271(9) Uani 1 1 d .
H22A H 0.4198 0.2849 0.4875 0.032 Uiso 1 1 calc R
C23 C 0.5318(4) 0.1933(4) 0.4658(3) 0.0293(10) Uani 1 1 d .
H23A H 0.5339 0.2234 0.4085 0.035 Uiso 1 1 calc R
C24 C 0.5985(3) 0.1100(4) 0.5048(3) 0.0268(9) Uani 1 1 d .
H24A H 0.6452 0.0863 0.4732 0.032 Uiso 1 1 calc R
C25 C 0.5952(3) 0.0639(4) 0.5883(3) 0.0201(8) Uani 1 1 d .
H25A H 0.6402 0.0095 0.6127 0.024 Uiso 1 1 calc R
C26 C 0.4710(3) 0.0241(4) 0.8687(3) 0.0222(8) Uani 1 1 d .
H26A H 0.4440 -0.0572 0.8730 0.033 Uiso 1 1 calc R
H26D H 0.4466 0.0815 0.9084 0.033 Uiso 1 1 calc R
H26B H 0.5348 0.0176 0.8847 0.033 Uiso 1 1 calc R
C27 C 0.3673(3) 0.0132(4) 0.7364(3) 0.0237(8) Uani 1 1 d .
H27D H 0.3630 -0.0714 0.7578 0.036 Uiso 1 1 calc R
H27A H 0.3662 0.0122 0.6730 0.036 Uiso 1 1 calc R
H27B H 0.3174 0.0616 0.7519 0.036 Uiso 1 1 calc R

loop_
_atom_site_aniso_label
_atom_site_aniso_U_11
_atom_site_aniso_U_22
_atom_site_aniso_U_33
_atom_site_aniso_U_23
_atom_site_aniso_U_13
_atom_site_aniso_U_12
Y1 0.01094(17) 0.01124(17) 0.01083(17) -0.00059(12) 0.00243(11) -0.00070(12)
N2 0.0228(16) 0.0167(15) 0.0126(14) -0.0004(12) 0.0006(12) -0.0005(13)
N1 0.0219(16) 0.0255(17) 0.0153(15) -0.0038(13) 0.0070(12) -0.0044(14)
N3 0.0129(14) 0.0179(15) 0.0143(14) -0.0001(12) 0.0017(11) 0.0007(12)
C10 0.0190(17) 0.0187(17) 0.0124(16) 0.0010(14) 0.0001(13) 0.0000(14)
C11 0.0148(16) 0.0172(17) 0.0131(16) -0.0011(13) 0.0018(12) 0.0056(14)
C12 0.0129(16) 0.0169(17) 0.0155(16) -0.0005(13) 0.0032(13) 0.0001(13)
C13 0.0159(16) 0.0243(19) 0.0127(16) -0.0033(14) 0.0001(13) 0.0041(14)
C14 0.0228(19) 0.0233(19) 0.0162(17) 0.0036(15) 0.0064(14) 0.0052(15)
C15 0.0164(17) 0.0234(19) 0.027(2) 0.0003(16) 0.0098(15) 0.0004(15)
C16 0.0127(16) 0.0229(19) 0.0210(18) -0.0014(15) 0.0024(13) 0.0024(14)
C17 0.036(2) 0.0191(18) 0.0154(18) 0.0027(15) -0.0035(16) 0.0075(17)
C18 0.044(3) 0.0161(18) 0.0190(19) -0.0007(15) 0.0008(17) 0.0005(18)
C1 0.0192(17) 0.0171(17) 0.0175(17) -0.0058(14) 0.0049(14) -0.0012(14)
C2 0.0094(15) 0.0246(19) 0.0189(17) -0.0061(15) 0.0021(13) -0.0023(14)
C3 0.0146(16) 0.024(2) 0.0214(19) -0.0030(16) -0.0011(14) -0.0002(15)
C4 0.0169(18) 0.027(2) 0.031(2) 0.0064(18) -0.0024(15) 0.0030(16)
C5 0.0187(19) 0.049(3) 0.021(2) 0.007(2) -0.0026(15) 0.0050(19)
C6 0.0159(18) 0.043(3) 0.0215(19) -0.0084(18) -0.0024(15) 0.0018(17)
C7 0.0128(16) 0.029(2) 0.0233(19) -0.0086(16) -0.0005(14) -0.0028(15)
C8 0.033(2) 0.036(2) 0.021(2) 0.0045(18) 0.0078(17) -0.0109(19)
C9 0.022(2) 0.041(3) 0.028(2) -0.011(2) 0.0127(16) -0.0071(18)
C19 0.0121(16) 0.0182(17) 0.0158(17) 0.0009(14) 0.0013(13) 0.0011(13)
C20 0.0173(17) 0.0139(16) 0.0185(17) -0.0043(14) 0.0024(13) -0.0036(14)
C21 0.0233(18) 0.0137(16) 0.0161(17) -0.0022(14) 0.0031(14) -0.0024(14)
C22 0.043(3) 0.0195(19) 0.0176(19) -0.0028(16) 0.0001(17) -0.0029(18)
C23 0.054(3) 0.0199(19) 0.0168(19) -0.0041(15) 0.0129(18) -0.0120(19)
C24 0.033(2) 0.024(2) 0.026(2) -0.0109(17) 0.0150(17) -0.0109(18)
C25 0.0191(18) 0.0190(18) 0.0236(19) -0.0088(15) 0.0074(15) -0.0033(15)
C26 0.027(2) 0.0194(19) 0.0205(19) 0.0059(15) 0.0021(15) 0.0005(16)
C27 0.0176(18) 0.026(2) 0.027(2) 0.0005(17) 0.0015(15) -0.0073(16)

loop_
_atom_type_symbol
_atom_type_description
_atom_type_scat_dispersion_real
_atom_type_scat_dispersion_imag
_atom_type_scat_source
C C 0.0033 0.0016 'International Tables Vol C Tables 4.2.6.8 and 6.1.1.4'
H H 0.0000 0.0000 'International Tables Vol C Tables 4.2.6.8 and 6.1.1.4'
N N 0.0061 0.0033 'International Tables Vol C Tables 4.2.6.8 and 6.1.1.4'
Y Y -2.7962 3.5667 'International Tables Vol C Tables 4.2.6.8 and 6.1.1.4'

loop_
_geom_angle_atom_site_label_1
_geom_angle_atom_site_label_2
_geom_angle_atom_site_label_3
_geom_angle
N1 Y1 N3 132.53(11)
N1 Y1 C19 98.62(12)
N3 Y1 C19 34.25(11)
N1 Y1 N2 97.43(12)
N3 Y1 N2 122.94(10)
C19 Y1 N2 140.95(11)
N1 Y1 C1 34.29(11)
N3 Y1 C1 147.37(12)
C19 Y1 C1 122.78(12)
N2 Y1 C1 89.01(12)
N1 Y1 C10 130.95(12)
N3 Y1 C10 91.66(11)
C19 Y1 C10 119.64(12)
N2 Y1 C10 33.55(11)
C1 Y1 C10 117.35(13)
N1 Y1 C12 124.93(11)
N3 Y1 C12 92.97(11)
C19 Y1 C12 123.60(12)
N2 Y1 C12 72.38(11)
C1 Y1 C12 90.69(12)
C10 Y1 C12 57.90(11)
N1 Y1 C20 83.88(11)
N3 Y1 C20 57.18(11)
C19 Y1 C20 31.22(11)
N2 Y1 C20 117.15(11)
C1 Y1 C20 117.12(12)
C10 Y1 C20 112.74(12)
C12 Y1 C20 149.65(11)
N1 Y1 C21 91.08(11)
N3 Y1 C21 69.28(11)
C19 Y1 C21 57.20(12)
N2 Y1 C21 87.19(11)
C1 Y1 C21 123.94(12)
C10 Y1 C21 85.95(12)
C12 Y1 C21 139.82(11)
C20 Y1 C21 30.19(11)
N1 Y1 C11 145.07(12)
N3 Y1 C11 82.04(11)
C19 Y1 C11 116.20(12)
N2 Y1 C11 57.25(11)
C1 Y1 C11 114.86(12)
C10 Y1 C11 30.67(11)
C12 Y1 C11 30.68(10)
C20 Y1 C11 127.59(11)
C21 Y1 C11 109.35(11)
N1 Y1 C2 55.41(11)
N3 Y1 C2 120.75(11)
C19 Y1 C2 109.34(12)
N2 Y1 C2 109.11(11)
C1 Y1 C2 29.92(12)
C10 Y1 C2 125.68(12)
C12 Y1 C2 76.62(11)
C20 Y1 C2 121.36(11)
C21 Y1 C2 143.53(11)
C11 Y1 C2 106.86(11)
N1 Y1 C3 66.94(12)
N3 Y1 C3 92.84(11)
C19 Y1 C3 81.56(12)
N2 Y1 C3 137.46(11)
C1 Y1 C3 55.24(12)
C10 Y1 C3 142.47(12)
C12 Y1 C3 84.66(11)
C20 Y1 C3 100.84(12)
C21 Y1 C3 130.20(12)
C11 Y1 C3 113.69(11)
C2 Y1 C3 29.07(11)
C10 N2 C18 115.3(3)
C10 N2 C17 108.2(3)
C18 N2 C17 107.0(3)
C10 N2 Y1 74.9(2)
C18 N2 Y1 124.6(2)
C17 N2 Y1 121.5(2)
C1 N1 C8 110.8(3)
C1 N1 C9 115.1(3)
C8 N1 C9 107.4(3)
C1 N1 Y1 75.4(2)
C8 N1 Y1 107.2(2)
C9 N1 Y1 136.3(3)
C19 N3 C26 111.7(3)
C19 N3 C27 114.6(3)
C26 N3 C27 108.4(3)
C19 N3 Y1 73.72(19)
C26 N3 Y1 110.4(2)
C27 N3 Y1 132.9(3)
C11 C10 N2 122.7(3)
C11 C10 Y1 81.9(2)
N2 C10 Y1 71.55(19)
C10 C11 C16 118.4(3)
C10 C11 C12 125.6(3)
C16 C11 C12 115.6(3)
C10 C11 Y1 67.5(2)
C16 C11 Y1 132.5(3)
C12 C11 Y1 71.7(2)
C13 C12 C11 120.9(3)
C13 C12 Y1 129.1(3)
C11 C12 Y1 77.6(2)
C14 C13 C12 121.9(4)
C13 C14 C15 118.2(4)
C16 C15 C14 121.3(4)
C15 C16 C11 122.1(4)
C2 C1 N1 118.8(3)
C2 C1 Y1 87.5(2)
N1 C1 Y1 70.35(19)
C1 C2 C3 124.2(3)
C1 C2 C7 119.6(4)
C3 C2 C7 115.8(4)
C1 C2 Y1 62.5(2)
C3 C2 Y1 76.8(2)
C7 C2 Y1 131.8(2)
C4 C3 C2 121.1(4)
C4 C3 Y1 131.5(3)
C2 C3 Y1 74.2(2)
C5 C4 C3 121.3(4)
C4 C5 C6 118.6(4)
C7 C6 C5 121.5(4)
C6 C7 C2 121.8(4)
C20 C19 N3 119.8(3)
C20 C19 Y1 83.2(2)
N3 C19 Y1 72.03(19)
C19 C20 C21 124.5(3)
C19 C20 C25 118.9(4)
C21 C20 C25 116.2(4)
C19 C20 Y1 65.5(2)
C21 C20 Y1 75.8(2)
C25 C20 Y1 129.2(3)
C22 C21 C20 121.1(4)
C22 C21 Y1 132.3(3)
C20 C21 Y1 74.0(2)
C23 C22 C21 120.4(4)
C22 C23 C24 119.6(4)
C25 C24 C23 120.7(4)
C24 C25 C20 121.9(4)

loop_
_geom_bond_atom_site_label_1
_geom_bond_atom_site_label_2
_geom_bond_distance
Y1 N1 2.441(3)
Y1 N3 2.465(3)
Y1 C19 2.488(4)
Y1 N2 2.508(3)
Y1 C1 2.508(4)
Y1 C10 2.552(4)
Y1 C12 2.660(4)
Y1 C20 2.714(4)
Y1 C21 2.736(4)
Y1 C11 2.736(4)
Y1 C2 2.824(4)
Y1 C3 2.858(4)
N2 C10 1.461(5)
N2 C18 1.474(5)
N2 C17 1.479(5)
N1 C1 1.460(5)
N1 C8 1.473(5)
N1 C9 1.477(5)
N3 C19 1.459(5)
N3 C26 1.461(5)
N3 C27 1.481(5)
C10 C11 1.410(5)
C11 C16 1.428(5)
C11 C12 1.429(5)
C12 C13 1.404(5)
C13 C14 1.367(6)
C14 C15 1.409(6)
C15 C16 1.370(6)
C1 C2 1.410(5)
C2 C3 1.426(6)
C2 C7 1.428(5)
C3 C4 1.401(6)
C4 C5 1.377(7)
C5 C6 1.399(7)
C6 C7 1.368(6)
C19 C20 1.417(5)
C20 C21 1.419(5)
C20 C25 1.431(5)
C21 C22 1.413(6)
C22 C23 1.371(7)
C23 C24 1.410(7)
C24 C25 1.364(6)
